data_2010292
loop_
_publ_author_name
'Jasinski, Jerry P.'
'Woudenberg, Richard C.'

_publ_contact_author
;
    Dr. Jerry P. Jasinski
    Chemistry Department
    Keene State College
    229 Main St.
    Keene, New Hampshire 03431 USA
;
_publ_section_title
;
 7-Amino-4-methylcoumarin
;
_journal_issue 12
_journal_name_full 'Acta Crystallographica Section C'
_journal_page_first 1954
_journal_page_last 1956
_journal_paper_doi 10.1107/S0108270194005834
_journal_volume 50
_journal_year 1994
_chemical_formula_moiety 'C10 H9 N O2'
_chemical_formula_sum 'C10 H9 N O2'
_chemical_formula_weight 175.19
_chemical_name_systematic
;
7-Amino-4-methylcoumarin
;
_space_group_IT_number 2
_symmetry_cell_setting triclinic
_symmetry_space_group_name_Hall '-P 1'
_symmetry_space_group_name_H-M 'P -1'
_audit_creation_method 'from TEXRAY.INF file'
_cell_angle_alpha 95.130(10)
_cell_angle_beta 110.110(10)
_cell_angle_gamma 71.780(10)
_cell_formula_units_Z 2
_cell_length_a 7.1570(10)
_cell_length_b 9.5660(10)
_cell_length_c 6.9200(10)
_cell_measurement_reflns_used 25
_cell_measurement_temperature 296
_cell_measurement_theta_max 49.7
_cell_measurement_theta_min 44.2
_cell_volume 422.49(10)
_computing_cell_refinement ' MSC/AFC Diffractometer Control Software'
_computing_data_collection
; MSC/AFC Diffractometer Control Software
(Molecular Structure Corporation, 1988)
;
_computing_data_reduction ' TEXSAN PROCESS (Molecular Structure Corporation, 1985)'
_computing_molecular_graphics ' VAXSTATION 3520 (Digital Equipment Corporation, 1990)'
_computing_publication_material 'TEXSAN FINISH'
_computing_structure_refinement 'TEXSAN LS'
_computing_structure_solution 'MITHRIL (Gilmore, 1984)'
_diffrn_ambient_temperature 296
_diffrn_measurement_device 'Rigaku AFC-6S'
_diffrn_measurement_method '\w scans with profile analysis'
_diffrn_radiation_monochromator graphite
_diffrn_radiation_source 'X-ray tube'
_diffrn_radiation_type MoK\a
_diffrn_radiation_wavelength 0.71069
_diffrn_reflns_av_R_equivalents XX
_diffrn_reflns_av_sigmaI/netI .012
_diffrn_reflns_limit_h_max 9
_diffrn_reflns_limit_h_min 0
_diffrn_reflns_limit_k_max 12
_diffrn_reflns_limit_k_min -11
_diffrn_reflns_limit_l_max 8
_diffrn_reflns_limit_l_min -8
_diffrn_reflns_number 2089
_diffrn_reflns_theta_max 27.50
_diffrn_reflns_theta_min 5.00
_diffrn_standards_decay_% 2.20
_diffrn_standards_interval_count 150
_diffrn_standards_number 3
_exptl_absorpt_coefficient_mu 0.0907
_exptl_absorpt_correction_T_max 0.98
_exptl_absorpt_correction_T_min 0.92
_exptl_absorpt_correction_type empirical
_exptl_absorpt_process_details \y
_exptl_crystal_colour colorless
_exptl_crystal_density_diffrn 1.377
_exptl_crystal_description prism
_exptl_crystal_F_000 184
_exptl_crystal_size_max 0.90
_exptl_crystal_size_mid 0.40
_exptl_crystal_size_min 0.20
_refine_diff_density_max 0.18
_refine_diff_density_min -0.24
_refine_ls_extinction_coef 2.8325E-5
_refine_ls_extinction_method ' Type 2 gaussian isotropic (Zachariasen, 1963)'
_refine_ls_goodness_of_fit_obs 1.901
_refine_ls_hydrogen_treatment refall
_refine_ls_matrix_type full
_refine_ls_number_constraints 0
_refine_ls_number_parameters 155
_refine_ls_number_reflns 1232
_refine_ls_number_restraints 0
_refine_ls_R_factor_obs 0.041
_refine_ls_shift/esd_max 0.0056
_refine_ls_structure_factor_coef F
_refine_ls_weighting_details 'w = 4F~o~^2^/\s^2^F~o~^2^'
_refine_ls_weighting_scheme calc
_refine_ls_wR_factor_obs 0.050
_reflns_number_observed 1232
_reflns_number_total 1934
_reflns_observed_criterion I>3.0\s(I)
_cod_data_source_file hh1048.cif
_cod_data_source_block HH1048
_cod_depositor_comments
;
The following automatic conversions were performed:

'_atom_site_thermal_displace_type' tag value 'Uij' was replaced with
'Uani' value 22 times.

Automatic conversion script
Id: cif_fix_values 1646 2011-03-28 12:23:43Z adriana 

The following automatic conversions were performed:

'_refine_ls_weighting_scheme' value 'calc w = 4F~o~^2^/\s^2^F~o~^2^'
was changed to 'calc'. New tag '_refine_ls_weighting_details' was
created. The value of the new tag was set to 'w =
4F~o~^2^/\s^2^F~o~^2^'.

Automatic conversion script
Id: cif_fix_values 3143 2015-03-26 13:38:13Z robertas 
;
_cod_original_cell_volume 422.5(2)
_cod_database_code 2010292

loop_
_symmetry_equiv_pos_as_xyz
'  +x,  +y,  +z'
'  -x,  -y,  -z'

loop_
_atom_site_aniso_label
_atom_site_aniso_U_11
_atom_site_aniso_U_22
_atom_site_aniso_U_33
_atom_site_aniso_U_12
_atom_site_aniso_U_13
_atom_site_aniso_U_23
O1 0.0355(7) 0.0320(6) 0.0604(9) -0.0163(5) 0.0124(6) -0.0012(5)
O11 0.0566(9) 0.0392(8) 0.1020(10) -0.0283(7) 0.0271(9) -0.0110(8)
N13 0.0560(10) 0.0318(9) 0.0670(10) -0.0140(8) 0.0152(10) 0.0048(8)
C2 0.0450(10) 0.0333(9) 0.0580(10) -0.0172(8) 0.0211(9) -0.0035(8)
C3 0.0440(10) 0.0302(9) 0.0560(10) -0.0079(8) 0.0204(9) -0.0006(9)
C4 0.0352(9) 0.0395(10) 0.0380(10) -0.0125(8) 0.0143(8) -0.0008(8)
C5 0.0400(10) 0.0450(10) 0.0440(10) -0.0228(9) 0.0113(9) -0.0041(9)
C6 0.0530(10) 0.0357(10) 0.0460(10) -0.0257(9) 0.0150(9) -0.0041(8)
C7 0.0470(10) 0.0318(9) 0.0360(10) -0.0121(8) 0.0134(8) 0.0016(7)
C8 0.0356(10) 0.0369(10) 0.0410(10) -0.0134(8) 0.0095(8) 0.0008(8)
C9 0.0382(10) 0.0317(9) 0.0360(10) -0.0177(7) 0.0117(8) -0.0013(7)
C10 0.0333(9) 0.0352(9) 0.0360(10) -0.0141(7) 0.0115(8) -0.0015(8)
C12 0.0360(10) 0.0500(10) 0.065(2) -0.0099(9) 0.0160(10) -0.0010(10)

loop_
_atom_site_label
_atom_site_fract_x
_atom_site_fract_y
_atom_site_fract_z
_atom_site_U_iso_or_equiv
_atom_site_thermal_displace_type
_atom_site_calc_flag
_atom_site_calc_attached_atom
O1 0.2784(2) 0.34060(10) 0.1452(2) 0.0421 Uani ? ?
O11 0.3033(2) 0.10660(10) 0.1105(3) 0.0632 Uani ? ?
N13 0.1645(3) 0.8550(2) 0.1726(3) 0.0527 Uani ? ?
C2 0.3994(3) 0.1963(2) 0.1655(3) 0.0430 Uani ? ?
C3 0.6198(3) 0.1672(2) 0.2488(3) 0.0431 Uani ? ?
C4 0.7113(3) 0.2754(2) 0.3013(3) 0.0368 Uani ? ?
C5 0.6519(3) 0.5510(2) 0.3143(3) 0.0412 Uani ? ?
C6 0.5175(3) 0.6906(2) 0.2808(3) 0.0424 Uani ? ?
C7 0.3005(3) 0.7152(2) 0.2026(3) 0.0379 Uani ? ?
C8 0.2260(3) 0.5940(2) 0.1614(3) 0.0380 Uani ? ?
C9 0.3654(3) 0.4548(2) 0.1951(3) 0.0339 Uani ? ?
C10 0.5812(3) 0.4263(2) 0.2727(3) 0.0338 Uani ? ?
C12 0.9434(3) 0.2396(3) 0.3883(4) 0.0517 Uani ? ?
H3 0.704(3) 0.065(2) 0.259(3) 0.041(5) Uani ? ?
H5 0.799(3) 0.540(2) 0.372(3) 0.050(5) Uani ? ?
H6 0.568(3) 0.774(2) 0.307(3) 0.043(5) Uani ? ?
H8 0.078(3) 0.608(2) 0.105(3) 0.035(5) Uani ? ?
H12A 1.013(3) 0.132(3) 0.390(3) 0.073(7) Uani ? ?
H12B 0.993(3) 0.287(2) 0.300(4) 0.075(7) Uani ? ?
H12C 0.987(3) 0.275(2) 0.530(4) 0.066(7) Uani ? ?
H13A 0.213(3) 0.924(2) 0.165(3) 0.058(6) Uani ? ?
H13B 0.030(4) 0.864(2) 0.099(4) 0.068(7) Uani ? ?

loop_
_atom_type_symbol
_atom_type_scat_dispersion_real
_atom_type_scat_dispersion_imag
_atom_type_scat_source
C 0.002 0.002 International_Tables_Vol_IV_Table_2.2B
H 0.000 0.000 International_Tables_Vol_IV_Table_2.2B
N 0.004 0.003 International_Tables_Vol_IV_Table_2.2B
O 0.008 0.006 International_Tables_Vol_IV_Table_2.2B

loop_
_geom_angle_atom_site_label_1
_geom_angle_atom_site_label_2
_geom_angle_atom_site_label_3
_geom_angle
_geom_angle_publ_flag
C2 O1 C9 121.80(10) yes
O1 C2 O11 115.2(2) yes
O1 C2 C3 117.50(10) yes
O11 C2 C3 127.3(2) yes
C2 C3 C4 122.6(2) yes
C3 C4 C10 118.9(2) yes
C3 C4 C12 120.7(2) yes
C10 C4 C12 120.4(2) yes
C6 C5 C10 122.0(2) yes
C5 C6 C7 120.8(2) yes
N13 C7 C6 121.1(2) yes
N13 C7 C8 120.4(2) yes
C6 C7 C8 118.5(2) yes
C7 C8 C9 119.4(2) yes
O1 C9 C8 115.60(10) yes
O1 C9 C10 120.70(10) yes
C8 C9 C10 123.7(2) yes
C4 C10 C5 125.8(2) yes
C4 C10 C9 118.50(10) yes

loop_
_geom_bond_atom_site_label_1
_geom_bond_atom_site_label_2
_geom_bond_site_symmetry_1
_geom_bond_site_symmetry_2
_geom_bond_distance
_geom_bond_publ_flag
O1 C2 . . 1.371(2) yes
O1 C9 . . 1.382(2) yes
O11 C2 . . 1.218(2) yes
N13 C7 . . 1.369(2) yes
C2 C3 . . 1.424(3) yes
C3 C4 . . 1.351(2) yes
C4 C10 . . 1.440(2) yes
C4 C12 . . 1.495(2) yes
C5 C6 . . 1.365(2) yes
C5 C10 . . 1.406(2) yes
C6 C7 . . 1.406(2) yes
C7 C8 . . 1.391(2) yes
C8 C9 . . 1.374(2) yes
C9 C10 . . 1.393(2) yes
